data_2019707
loop_
_publ_author_name
'Rood, Jeffrey A.'
'Boyer, Steven'
'Oliver, Allen G.'

_publ_section_title
;
 One- and two-dimensional Cd^II^ coordination polymers incorporating
 organophosphinate ligands
;
_journal_coeditor_code YP3082
_journal_issue 11
_journal_name_full 'Acta Crystallographica Section C'
_journal_page_first 1069
_journal_page_last 1074
_journal_paper_doi 10.1107/S2053229614022256
_journal_volume 70
_journal_year 2014
_chemical_formula_iupac '[Cd (C12 H10 O2 P)2 (C10 H8 N2)], C3 H7 N O'
_chemical_formula_moiety 'C34 H28 Cd N2 O4 P2, C3 H7 N O'
_chemical_formula_sum 'C37 H35 Cd N3 O5 P2'
_chemical_formula_weight 776.02
_chemical_name_systematic
;Poly[[(\m-4,4'-bipyridine-\k^2^<i>N</i>:<i>N</i>')bis(\m-diphenylphosphinato-\k^2^<i>O</i>:<i>O</i>')cadmium(II)] dimethylformamide
monosolvate]
;
_space_group_crystal_system orthorhombic
_space_group_IT_number 29
_space_group_name_Hall 'P 2c -2ac'
_space_group_name_H-M_alt 'P c a 21'
_symmetry_space_group_name_Hall 'P 2c -2ac'
_symmetry_space_group_name_H-M 'P c a 21'
_atom_sites_solution_hydrogens geom
_atom_sites_solution_primary direct
_atom_sites_solution_secondary difmap
_audit_creation_method SHELXL-2014
_cell_angle_alpha 90
_cell_angle_beta 90
_cell_angle_gamma 90
_cell_formula_units_Z 4
_cell_length_a 23.695(2)
_cell_length_b 12.8861(12)
_cell_length_c 11.1594(10)
_cell_measurement_reflns_used 9937
_cell_measurement_temperature 150(2)
_cell_measurement_theta_max 28.9061
_cell_measurement_theta_min 2.5462
_cell_volume 3407.4(5)
_computing_cell_refinement
;
SAINT (Bruker, 2010)
;
_computing_data_collection
;
APEX2 (Bruker, 2010)
;
_computing_data_reduction
;
SAINT (Bruker, 2010)
;
_computing_molecular_graphics
;
SHELXTL (Sheldrick, 2008a) and CrystalMaker (Palmer,
2010)
;
_computing_publication_material
;
SHELXTL (Sheldrick, 2008a)
;
_computing_structure_refinement
;
SHELXL2014 (Sheldrick, 2008a)
;
_computing_structure_solution
;
SHELXTL (Sheldrick, 2008a)
;
_diffrn_ambient_temperature 150(2)
_diffrn_detector_area_resol_mean 8.33
_diffrn_measured_fraction_theta_full 0.998
_diffrn_measured_fraction_theta_max 0.997
_diffrn_measurement_device_type 'Bruker APEXII'
_diffrn_measurement_method 'phi and omega scans'
_diffrn_radiation_monochromator 'Si-<111> channel cut crystal'
_diffrn_radiation_source synchrotron
_diffrn_radiation_type synchrotron
_diffrn_radiation_wavelength 0.77490
_diffrn_reflns_av_R_equivalents 0.0807
_diffrn_reflns_limit_h_max 29
_diffrn_reflns_limit_h_min -29
_diffrn_reflns_limit_k_max 16
_diffrn_reflns_limit_k_min -16
_diffrn_reflns_limit_l_max 13
_diffrn_reflns_limit_l_min -13
_diffrn_reflns_number 36812
_diffrn_reflns_theta_full 27.706
_diffrn_reflns_theta_max 28.944
_diffrn_reflns_theta_min 1.961
_exptl_absorpt_coefficient_mu 0.974
_exptl_absorpt_correction_T_max 0.96
_exptl_absorpt_correction_T_min 0.93
_exptl_absorpt_correction_type multi-scan
_exptl_absorpt_process_details
;
(SADABS; Sheldrick, 2008b)
;
_exptl_crystal_colour pink--cyan
_exptl_crystal_density_diffrn 1.513
_exptl_crystal_description blade
_exptl_crystal_F_000 1584
_exptl_crystal_size_max 0.080
_exptl_crystal_size_mid 0.030
_exptl_crystal_size_min 0.010
_refine_diff_density_max 1.147
_refine_diff_density_min -0.577
_refine_ls_abs_structure_details
;
Refined as an inversion twin.
;
_refine_ls_abs_structure_Flack 0.30(4)
_refine_ls_extinction_method none
_refine_ls_goodness_of_fit_ref 1.035
_refine_ls_hydrogen_treatment constr
_refine_ls_matrix_type full
_refine_ls_number_parameters 411
_refine_ls_number_reflns 6924
_refine_ls_number_restraints 1
_refine_ls_restrained_S_all 1.035
_refine_ls_R_factor_all 0.0442
_refine_ls_R_factor_gt 0.0392
_refine_ls_shift/su_max 0.009
_refine_ls_shift/su_mean 0.001
_refine_ls_structure_factor_coef Fsqd
_refine_ls_weighting_details 'w=1/[\s^2^(Fo^2^)+(0.0325P)^2^+5.2727P] where P=(Fo^2^+2Fc^2^)/3'
_refine_ls_weighting_scheme calc
_refine_ls_wR_factor_gt 0.1007
_refine_ls_wR_factor_ref 0.1058
_reflns_number_gt 6231
_reflns_number_total 6924
_reflns_threshold_expression I>2\s(I)
_cod_data_source_file yp3082sup1.cif
_cod_data_source_block CompoundII
_cod_depositor_comments 'Adding full bibliography for 2019706--2019707.cif.'
_cod_original_cell_volume 3407.3(5)
_cod_database_code 2019707
_cod_database_fobs_code 2019707
_shelx_space_group_comment
;
The symmetry employed for this shelxl refinement is uniquely defined
by the following loop, which should always be used as a source of
symmetry information in preference to the above space-group names.
They are only intended as comments.
;
_shelx_estimated_absorpt_t_min 0.926
_shelx_estimated_absorpt_t_max 0.990
_shelxl_version_number 2014-3

loop_
_space_group_symop_operation_xyz
'x, y, z'
'-x, -y, z+1/2'
'x+1/2, -y, z'
'-x+1/2, y, z+1/2'

loop_
_atom_site_type_symbol
_atom_site_label
_atom_site_fract_x
_atom_site_fract_y
_atom_site_fract_z
_atom_site_U_iso_or_equiv
_atom_site_adp_type
_atom_site_calc_flag
_atom_site_occupancy
Cd Cd1 0.26337(2) 0.00576(3) 0.49304(17) 0.01693(12) Uani d 1
P P1 0.2550(2) -0.17052(11) 0.2486(2) 0.0181(5) Uani d 1
P P2 0.2541(2) 0.18215(11) 0.7376(2) 0.0177(5) Uani d 1
O O1 0.25947(19) -0.1405(3) 0.3791(5) 0.0214(10) Uani d 1
O O2 0.22963(18) -0.0952(3) 0.1619(5) 0.0227(10) Uani d 1
O O3 0.2575(2) 0.1516(3) 0.6086(5) 0.0226(10) Uani d 1
O O4 0.22853(18) 0.1077(3) 0.8258(5) 0.0207(9) Uani d 1
N N1 0.36474(17) 0.0043(4) 0.4958(18) 0.0202(9) Uani d 1
N N2 0.66424(18) -0.0064(3) 0.4971(17) 0.0198(10) Uani d 1
C C1 0.2154(3) -0.2908(5) 0.2380(7) 0.0252(15) Uani d 1
C C2 0.2171(3) -0.3654(5) 0.3261(8) 0.0352(18) Uani d 1
H H2 0.2385 -0.3530 0.3966 0.042 Uiso calc 1
C C3 0.1880(4) -0.4586(6) 0.3138(9) 0.048(2) Uani d 1
H H3 0.1893 -0.5087 0.3761 0.057 Uiso calc 1
C C4 0.1580(6) -0.4778(9) 0.2137(16) 0.058(4) Uani d 1
H H4 0.1390 -0.5422 0.2044 0.069 Uiso calc 1
C C5 0.1548(4) -0.4021(7) 0.1228(10) 0.053(3) Uani d 1
H H5 0.1321 -0.4143 0.0542 0.063 Uiso calc 1
C C6 0.1845(3) -0.3106(6) 0.1328(8) 0.0351(18) Uani d 1
H H6 0.1840 -0.2614 0.0694 0.042 Uiso calc 1
C C7 0.3249(3) -0.2063(4) 0.1974(6) 0.0196(13) Uani d 1
C C8 0.3342(3) -0.2304(5) 0.0780(7) 0.0249(14) Uani d 1
H H8 0.3032 -0.2290 0.0239 0.030 Uiso calc 1
C C9 0.3869(3) -0.2565(5) 0.0351(7) 0.0317(16) Uani d 1
H H9 0.3924 -0.2738 -0.0468 0.038 Uiso calc 1
C C10 0.4316(3) -0.2566(6) 0.1146(8) 0.0356(18) Uani d 1
H H10 0.4684 -0.2730 0.0864 0.043 Uiso calc 1
C C11 0.4235(3) -0.2330(6) 0.2368(8) 0.039(2) Uani d 1
H H11 0.4545 -0.2331 0.2910 0.047 Uiso calc 1
C C12 0.3706(3) -0.2099(5) 0.2756(7) 0.0263(15) Uani d 1
H H12 0.3646 -0.1959 0.3582 0.032 Uiso calc 1
C C13 0.2143(3) 0.3022(5) 0.7493(7) 0.0219(14) Uani d 1
C C14 0.1823(3) 0.3216(6) 0.8499(8) 0.0374(19) Uani d 1
H H14 0.1803 0.2712 0.9118 0.045 Uiso calc 1
C C15 0.1528(4) 0.4153(7) 0.8613(11) 0.060(3) Uani d 1
H H15 0.1317 0.4286 0.9321 0.072 Uiso calc 1
C C16 0.1540(6) 0.4878(7) 0.7721(17) 0.054(4) Uani d 1
H H16 0.1325 0.5496 0.7787 0.065 Uiso calc 1
C C17 0.1872(4) 0.4699(7) 0.6714(8) 0.046(2) Uani d 1
H H17 0.1898 0.5214 0.6107 0.055 Uiso calc 1
C C18 0.2165(3) 0.3777(5) 0.6591(7) 0.0309(16) Uani d 1
H H18 0.2382 0.3654 0.5890 0.037 Uiso calc 1
C C19 0.3241(3) 0.2182(5) 0.7866(7) 0.0225(13) Uani d 1
C C20 0.3331(3) 0.2423(5) 0.9074(7) 0.0257(15) Uani d 1
H H20 0.3027 0.2403 0.9627 0.031 Uiso calc 1
C C21 0.3870(3) 0.2694(5) 0.9457(8) 0.0322(16) Uani d 1
H H21 0.3931 0.2864 1.0275 0.039 Uiso calc 1
C C22 0.4316(3) 0.2719(6) 0.8670(9) 0.043(2) Uani d 1
H H22 0.4683 0.2903 0.8941 0.051 Uiso calc 1
C C23 0.4227(3) 0.2479(6) 0.7496(9) 0.041(2) Uani d 1
H H23 0.4537 0.2487 0.6957 0.050 Uiso calc 1
C C24 0.3684(3) 0.2218(5) 0.7062(7) 0.0291(16) Uani d 1
H H24 0.3626 0.2071 0.6237 0.035 Uiso calc 1
C C25 0.3948(3) 0.0662(5) 0.4213(6) 0.0210(13) Uani d 1
H H25 0.3751 0.1102 0.3673 0.025 Uiso calc 1
C C26 0.4535(3) 0.0679(5) 0.4209(6) 0.0220(14) Uani d 1
H H26 0.4728 0.1173 0.3729 0.026 Uiso calc 1
C C27 0.48342(19) 0.0002(4) 0.488(3) 0.0172(15) Uani d 1
C C29 0.3936(3) -0.0595(5) 0.5653(7) 0.0235(15) Uani d 1
H H29 0.3729 -0.1044 0.6166 0.028 Uiso calc 1
C C30 0.5460(2) -0.0025(4) 0.490(2) 0.0190(12) Uani d 1
C C31 0.5763(5) -0.0213(7) 0.5960(10) 0.0221(17) Uani d 1
H H31 0.5566 -0.0338 0.6688 0.027 Uiso calc 1
C C32 0.6352(4) -0.0214(6) 0.5945(9) 0.0208(17) Uani d 1
H H32 0.6548 -0.0329 0.6675 0.025 Uiso calc 1
C C33 0.6347(5) 0.0126(6) 0.3927(11) 0.023(2) Uani d 1
H H33 0.6556 0.0260 0.3216 0.028 Uiso calc 1
C C34 0.5772(5) 0.0132(5) 0.3863(10) 0.0200(19) Uani d 1
H H34 0.5588 0.0243 0.3118 0.024 Uiso calc 1
C C38 0.4519(3) -0.0654(5) 0.5683(6) 0.0213(14) Uani d 1
H H38 0.4705 -0.1113 0.6218 0.026 Uiso calc 1
O O1S 0.5225(3) 0.2435(6) 0.2704(7) 0.077(2) Uiso d 1
N N1S 0.5041(4) 0.4099(6) 0.2251(8) 0.060(2) Uiso d 1
C C1S 0.5092(5) 0.3119(9) 0.1916(11) 0.083(3) Uiso d 1
H H1S 0.5032 0.2924 0.1105 0.099 Uiso calc 1
C C2S 0.4943(7) 0.4802(13) 0.1267(19) 0.108(5) Uiso d 1
H H2SA 0.4809 0.4410 0.0570 0.162 Uiso calc 1
H H2SB 0.5295 0.5159 0.1063 0.162 Uiso calc 1
H H2SC 0.4657 0.5314 0.1499 0.162 Uiso calc 1
C C3S 0.5063(6) 0.4500(15) 0.3392(16) 0.105(5) Uiso d 1
H H3SA 0.4889 0.4011 0.3953 0.157 Uiso calc 1
H H3SB 0.4860 0.5161 0.3416 0.157 Uiso calc 1
H H3SC 0.5458 0.4613 0.3620 0.157 Uiso calc 1

loop_
_atom_site_aniso_label
_atom_site_aniso_U_11
_atom_site_aniso_U_22
_atom_site_aniso_U_33
_atom_site_aniso_U_12
_atom_site_aniso_U_13
_atom_site_aniso_U_23
Cd1 0.01206(19) 0.02235(19) 0.01637(19) -0.00014(14) 0.0000(5) -0.0014(3)
P1 0.0174(15) 0.0206(6) 0.0162(9) 0.0023(9) 0.0008(8) -0.0032(9)
P2 0.0170(13) 0.0199(6) 0.0161(9) -0.0007(10) 0.0012(8) -0.0005(9)
O1 0.023(3) 0.024(2) 0.017(3) 0.0028(17) -0.001(2) -0.0011(18)
O2 0.021(2) 0.026(2) 0.021(3) 0.0031(18) -0.001(2) -0.0018(19)
O3 0.027(3) 0.023(2) 0.018(3) -0.0004(18) 0.000(2) -0.0008(18)
O4 0.018(2) 0.026(2) 0.019(2) -0.0019(17) 0.000(2) 0.0010(18)
N1 0.0146(18) 0.027(2) 0.019(2) 0.0004(17) 0.004(7) -0.006(2)
N2 0.0146(19) 0.024(2) 0.021(3) 0.0000(17) -0.010(6) 0.005(2)
C1 0.024(4) 0.024(3) 0.028(4) 0.001(3) 0.003(3) -0.006(3)
C2 0.039(4) 0.028(3) 0.039(5) -0.001(3) 0.010(4) -0.006(3)
C3 0.056(5) 0.025(4) 0.063(6) -0.003(4) 0.029(5) 0.000(4)
C4 0.043(7) 0.040(5) 0.091(10) -0.024(6) 0.013(7) -0.023(7)
C5 0.043(5) 0.044(5) 0.071(7) -0.005(4) -0.016(5) -0.019(5)
C6 0.028(4) 0.033(4) 0.044(5) 0.003(3) -0.013(4) -0.013(3)
C7 0.016(3) 0.020(3) 0.023(3) 0.001(2) -0.005(3) 0.002(2)
C8 0.022(3) 0.028(3) 0.025(4) 0.001(2) -0.002(3) -0.006(3)
C9 0.028(4) 0.042(4) 0.025(4) 0.005(3) -0.001(3) -0.006(3)
C10 0.014(3) 0.051(4) 0.041(5) 0.007(3) 0.007(3) -0.008(3)
C11 0.020(4) 0.062(5) 0.036(5) 0.008(3) -0.008(3) -0.002(4)
C12 0.026(4) 0.035(4) 0.018(4) 0.002(3) -0.004(3) -0.005(3)
C13 0.015(3) 0.021(3) 0.029(4) -0.003(2) -0.007(3) -0.009(2)
C14 0.034(4) 0.033(4) 0.044(5) -0.003(3) 0.005(4) -0.008(3)
C15 0.044(5) 0.045(5) 0.090(9) 0.006(4) 0.021(6) -0.028(5)
C16 0.035(7) 0.035(5) 0.091(10) 0.010(4) -0.006(6) -0.015(6)
C17 0.055(6) 0.028(4) 0.053(6) 0.009(4) -0.025(5) -0.006(4)
C18 0.042(4) 0.026(3) 0.025(4) 0.003(3) -0.013(4) -0.001(3)
C19 0.021(3) 0.023(3) 0.024(4) 0.001(2) -0.007(3) 0.000(2)
C20 0.025(4) 0.028(3) 0.024(4) -0.003(3) -0.001(3) -0.003(3)
C21 0.028(4) 0.039(4) 0.029(4) -0.001(3) -0.009(3) -0.008(3)
C22 0.029(4) 0.049(4) 0.051(6) -0.009(3) 0.001(4) -0.010(4)
C23 0.020(4) 0.062(5) 0.043(5) -0.006(3) 0.010(4) -0.011(4)
C24 0.025(4) 0.034(4) 0.028(4) 0.000(3) 0.005(3) 0.000(3)
C25 0.019(3) 0.029(3) 0.015(3) 0.002(2) 0.002(3) 0.002(2)
C26 0.017(3) 0.027(3) 0.022(4) 0.000(2) 0.002(3) 0.005(2)
C27 0.014(2) 0.023(2) 0.014(4) -0.0016(17) 0.006(6) -0.003(2)
C29 0.017(3) 0.027(3) 0.026(4) -0.003(2) 0.003(3) 0.000(3)
C30 0.016(2) 0.022(2) 0.020(3) -0.0003(19) -0.012(7) -0.002(2)
C31 0.016(4) 0.031(3) 0.019(4) -0.004(4) 0.002(3) -0.001(4)
C32 0.018(4) 0.027(3) 0.017(4) 0.005(4) -0.001(3) 0.005(4)
C33 0.019(4) 0.032(4) 0.019(4) 0.001(3) 0.000(3) -0.001(3)
C34 0.019(4) 0.029(3) 0.012(4) -0.002(3) 0.000(3) 0.004(3)
C38 0.016(3) 0.026(3) 0.022(4) -0.001(2) 0.001(3) 0.000(3)

loop_
_atom_type_symbol
_atom_type_description
_atom_type_scat_dispersion_real
_atom_type_scat_dispersion_imag
_atom_type_scat_source
C C 0.0040 0.0020 'Brennan & Cowan (1992)/PLATON (Spek, 2009)'
H H 0.0000 0.0000 'Brennan & Cowan (1992)/PLATON (Spek, 2009)'
N N 0.0076 0.0040 'Brennan & Cowan (1992)/PLATON (Spek, 2009)'
O O 0.0133 0.0073 'Brennan & Cowan (1992)/PLATON (Spek, 2009)'
P P 0.1184 0.1127 'Brennan & Cowan (1992)/PLATON (Spek, 2009)'
Cd Cd -0.6202 1.4076 'Brennan & Cowan (1992)/PLATON (Spek, 2009)'

loop_
_geom_angle_atom_site_label_1
_geom_angle_atom_site_label_2
_geom_angle_atom_site_label_3
_geom_angle_site_symmetry_1
_geom_angle_site_symmetry_3
_geom_angle
O1 Cd1 O3 . . 174.16(12)
O1 Cd1 O4 . 4_554 91.34(19)
O3 Cd1 O4 . 4_554 89.60(18)
O1 Cd1 O2 . 4 89.56(18)
O3 Cd1 O2 . 4 90.41(19)
O4 Cd1 O2 4_554 4 171.03(11)
O1 Cd1 N2 . 3_455 88.5(3)
O3 Cd1 N2 . 3_455 85.7(3)
O4 Cd1 N2 4_554 3_455 95.6(4)
O2 Cd1 N2 4 3_455 93.4(4)
O1 Cd1 N1 . . 92.4(3)
O3 Cd1 N1 . . 93.5(3)
O4 Cd1 N1 4_554 . 86.0(4)
O2 Cd1 N1 4 . 85.0(4)
N2 Cd1 N1 3_455 . 178.1(8)
O2 P1 O1 . . 119.0(3)
O2 P1 C7 . . 109.2(4)
O1 P1 C7 . . 107.8(4)
O2 P1 C1 . . 107.7(4)
O1 P1 C1 . . 108.5(4)
C7 P1 C1 . . 103.6(3)
O3 P2 O4 . . 119.0(3)
O3 P2 C19 . . 108.1(4)
O4 P2 C19 . . 109.7(4)
O3 P2 C13 . . 108.7(4)
O4 P2 C13 . . 106.6(4)
C19 P2 C13 . . 103.7(3)
P1 O1 Cd1 . . 138.9(3)
P1 O2 Cd1 . 4_554 150.3(3)
P2 O3 Cd1 . . 139.8(3)
P2 O4 Cd1 . 4 150.0(3)
C29 N1 C25 . . 117.1(4)
C29 N1 Cd1 . . 122.0(7)
C25 N1 Cd1 . . 120.9(8)
C32 N2 C33 . . 117.6(4)
C32 N2 Cd1 . 3 123.1(10)
C33 N2 Cd1 . 3 119.3(10)
C2 C1 C6 . . 119.0(7)
C2 C1 P1 . . 122.4(6)
C6 C1 P1 . . 118.6(6)
C1 C2 C3 . . 121.2(8)
C4 C3 C2 . . 120.1(10)
C3 C4 C5 . . 119.8(9)
C6 C5 C4 . . 120.5(10)
C5 C6 C1 . . 119.2(8)
C8 C7 C12 . . 118.2(6)
C8 C7 P1 . . 120.3(5)
C12 C7 P1 . . 121.5(5)
C9 C8 C7 . . 122.0(7)
C8 C9 C10 . . 118.2(7)
C9 C10 C11 . . 121.1(7)
C12 C11 C10 . . 118.7(7)
C11 C12 C7 . . 121.7(7)
C14 C13 C18 . . 118.7(6)
C14 C13 P2 . . 119.9(6)
C18 C13 P2 . . 121.3(6)
C13 C14 C15 . . 120.4(9)
C16 C15 C14 . . 120.8(11)
C15 C16 C17 . . 119.2(9)
C18 C17 C16 . . 120.4(9)
C17 C18 C13 . . 120.5(8)
C24 C19 C20 . . 120.2(6)
C24 C19 P2 . . 120.6(5)
C20 C19 P2 . . 119.2(6)
C21 C20 C19 . . 119.4(7)
C22 C21 C20 . . 121.0(7)
C23 C22 C21 . . 119.4(8)
C22 C23 C24 . . 121.6(8)
C19 C24 C23 . . 118.4(7)
N1 C25 C26 . . 122.5(7)
C27 C26 C25 . . 120.9(7)
C26 C27 C38 . . 116.8(4)
C26 C27 C30 . . 123.2(12)
C38 C27 C30 . . 119.8(12)
N1 C29 C38 . . 124.3(7)
C34 C30 C31 . . 117.0(4)
C34 C30 C27 . . 121.2(14)
C31 C30 C27 . . 121.7(15)
C32 C31 C30 . . 120.1(10)
N2 C32 C31 . . 122.6(10)
C33 C34 C30 . . 119.3(11)
C29 C38 C27 . . 118.1(7)
C1S N1S C3S . . 128.1(13)
C1S N1S C2S . . 113.6(12)
C3S N1S C2S . . 118.4(10)
C1 C2 H2 . . 119.4
C3 C2 H2 . . 119.4
C4 C3 H3 . . 119.9
C2 C3 H3 . . 119.9
C3 C4 H4 . . 120.1
C5 C4 H4 . . 120.1
C6 C5 H5 . . 119.8
C4 C5 H5 . . 119.7
C5 C6 H6 . . 120.4
C1 C6 H6 . . 120.4
C9 C8 H8 . . 119.0
C7 C8 H8 . . 119.0
C8 C9 H9 . . 120.9
C10 C9 H9 . . 120.9
C9 C10 H10 . . 119.4
C11 C10 H10 . . 119.4
C12 C11 H11 . . 120.7
C10 C11 H11 . . 120.7
C11 C12 H12 . . 119.2
C7 C12 H12 . . 119.2
C13 C14 H14 . . 119.8
C15 C14 H14 . . 119.8
C16 C15 H15 . . 119.6
C14 C15 H15 . . 119.6
C15 C16 H16 . . 120.4
C17 C16 H16 . . 120.4
C18 C17 H17 . . 119.8
C16 C17 H17 . . 119.8
C17 C18 H18 . . 119.8
C13 C18 H18 . . 119.8
C21 C20 H20 . . 120.3
C19 C20 H20 . . 120.3
C22 C21 H21 . . 119.5
C20 C21 H21 . . 119.5
C23 C22 H22 . . 120.3
C21 C22 H22 . . 120.3
C22 C23 H23 . . 119.2
C24 C23 H23 . . 119.2
C19 C24 H24 . . 120.8
C23 C24 H24 . . 120.8
N1 C25 H25 . . 118.8
C26 C25 H25 . . 118.8
C27 C26 H26 . . 119.6
C25 C26 H26 . . 119.6
N1 C29 H29 . . 117.8
C38 C29 H29 . . 117.8
C32 C31 H31 . . 120.0
C30 C31 H31 . . 120.0
N2 C32 H32 . . 118.7
C31 C32 H32 . . 118.7
C34 C33 N2 . . 123.4(11)
C34 C33 H33 . . 118.3
N2 C33 H33 . . 118.3
C33 C34 H34 . . 120.4
C30 C34 H34 . . 120.4
C29 C38 H38 . . 120.9
C27 C38 H38 . . 120.9
O1S C1S N1S . . 119.0(11)
O1S C1S H1S . . 120.5
N1S C1S H1S . . 120.5
N1S C2S H2SA . . 109.5
N1S C2S H2SB . . 109.5
H2SA C2S H2SB . . 109.5
N1S C2S H2SC . . 109.5
H2SA C2S H2SC . . 109.5
H2SB C2S H2SC . . 109.5
N1S C3S H3SA . . 109.5
N1S C3S H3SB . . 109.5
H3SA C3S H3SB . . 109.5
N1S C3S H3SC . . 109.5
H3SA C3S H3SC . . 109.5
H3SB C3S H3SC . . 109.5

loop_
_geom_bond_atom_site_label_1
_geom_bond_atom_site_label_2
_geom_bond_site_symmetry_2
_geom_bond_distance
Cd1 O1 . 2.276(5)
Cd1 O3 . 2.283(5)
Cd1 O4 4_554 2.291(5)
Cd1 O2 4 2.296(5)
Cd1 N2 3_455 2.349(4)
Cd1 N1 . 2.402(4)
P1 O2 . 1.497(6)
P1 O1 . 1.511(6)
P1 C7 . 1.811(8)
P1 C1 . 1.816(7)
P2 O3 . 1.495(6)
P2 O4 . 1.502(5)
P2 C19 . 1.807(8)
P2 C13 . 1.818(7)
O2 Cd1 4_554 2.296(5)
O4 Cd1 4 2.291(5)
N1 C29 . 1.321(15)
N1 C25 . 1.355(14)
N2 C32 . 1.30(2)
N2 C33 . 1.38(2)
N2 Cd1 3 2.349(4)
C1 C2 . 1.375(11)
C1 C6 . 1.408(11)
C2 C3 . 1.392(10)
C3 C4 . 1.347(19)
C4 C5 . 1.409(19)
C5 C6 . 1.376(11)
C7 C8 . 1.386(10)
C7 C12 . 1.391(9)
C8 C9 . 1.380(9)
C9 C10 . 1.381(11)
C10 C11 . 1.411(12)
C11 C12 . 1.360(10)
C13 C14 . 1.376(11)
C13 C18 . 1.400(10)
C14 C15 . 1.401(11)
C15 C16 . 1.37(2)
C16 C17 . 1.39(2)
C17 C18 . 1.383(10)
C19 C24 . 1.381(9)
C19 C20 . 1.400(10)
C20 C21 . 1.392(9)
C21 C22 . 1.373(11)
C22 C23 . 1.362(13)
C23 C24 . 1.415(10)
C25 C26 . 1.391(9)
C26 C27 . 1.350(18)
C27 C38 . 1.441(19)
C27 C30 . 1.483(7)
C29 C38 . 1.384(9)
C30 C34 . 1.39(2)
C30 C31 . 1.41(2)
C31 C32 . 1.395(16)
C33 C34 . 1.365(18)
O1S C1S . 1.285(13)
N1S C1S . 1.322(13)
N1S C3S . 1.375(19)
N1S C2S . 1.44(2)
C2 H2 . 0.9500
C3 H3 . 0.9500
C4 H4 . 0.9500
C5 H5 . 0.9500
C6 H6 . 0.9500
C8 H8 . 0.9500
C9 H9 . 0.9500
C10 H10 . 0.9500
C11 H11 . 0.9500
C12 H12 . 0.9500
C14 H14 . 0.9500
C15 H15 . 0.9500
C16 H16 . 0.9500
C17 H17 . 0.9500
C18 H18 . 0.9500
C20 H20 . 0.9500
C21 H21 . 0.9500
C22 H22 . 0.9500
C23 H23 . 0.9500
C24 H24 . 0.9500
C25 H25 . 0.9500
C26 H26 . 0.9500
C29 H29 . 0.9500
C31 H31 . 0.9500
C32 H32 . 0.9500
C33 H33 . 0.9500
C34 H34 . 0.9500
C38 H38 . 0.9500
C1S H1S . 0.9500
C2S H2SA . 0.9800
C2S H2SB . 0.9800
C2S H2SC . 0.9800
C3S H3SA . 0.9800
C3S H3SB . 0.9800
C3S H3SC . 0.9800

loop_
_geom_torsion_atom_site_label_1
_geom_torsion_atom_site_label_2
_geom_torsion_atom_site_label_3
_geom_torsion_atom_site_label_4
_geom_torsion_site_symmetry_1
_geom_torsion_site_symmetry_4
_geom_torsion
O2 P1 O1 Cd1 . . -24.0(7)
C7 P1 O1 Cd1 . . 101.0(5)
C1 P1 O1 Cd1 . . -147.4(4)
O1 P1 O2 Cd1 . 4_554 120.6(6)
C7 P1 O2 Cd1 . 4_554 -3.7(7)
C1 P1 O2 Cd1 . 4_554 -115.6(6)
O4 P2 O3 Cd1 . . -27.4(8)
C19 P2 O3 Cd1 . . 98.4(5)
C13 P2 O3 Cd1 . . -149.7(4)
O3 P2 O4 Cd1 . 4 118.7(6)
C19 P2 O4 Cd1 . 4 -6.4(7)
C13 P2 O4 Cd1 . 4 -118.0(6)
O2 P1 C1 C2 . . -161.7(6)
O1 P1 C1 C2 . . -31.6(7)
C7 P1 C1 C2 . . 82.7(7)
O2 P1 C1 C6 . . 21.9(7)
O1 P1 C1 C6 . . 152.0(5)
C7 P1 C1 C6 . . -93.7(6)
C6 C1 C2 C3 . . -1.2(11)
P1 C1 C2 C3 . . -177.6(6)
C1 C2 C3 C4 . . 0.8(14)
C2 C3 C4 C5 . . -1.8(18)
C3 C4 C5 C6 . . 3.3(18)
C4 C5 C6 C1 . . -3.7(14)
C2 C1 C6 C5 . . 2.6(11)
P1 C1 C6 C5 . . 179.2(6)
O2 P1 C7 C8 . . -44.8(6)
O1 P1 C7 C8 . . -175.4(5)
C1 P1 C7 C8 . . 69.7(6)
O2 P1 C7 C12 . . 134.9(5)
O1 P1 C7 C12 . . 4.2(6)
C1 P1 C7 C12 . . -110.6(6)
C12 C7 C8 C9 . . -0.7(10)
P1 C7 C8 C9 . . 179.0(5)
C7 C8 C9 C10 . . -1.0(10)
C8 C9 C10 C11 . . 1.3(12)
C9 C10 C11 C12 . . 0.1(13)
C10 C11 C12 C7 . . -1.9(12)
C8 C7 C12 C11 . . 2.2(10)
P1 C7 C12 C11 . . -177.5(6)
O3 P2 C13 C14 . . 148.8(6)
O4 P2 C13 C14 . . 19.4(7)
C19 P2 C13 C14 . . -96.4(6)
O3 P2 C13 C18 . . -33.0(7)
O4 P2 C13 C18 . . -162.4(5)
C19 P2 C13 C18 . . 81.8(6)
C18 C13 C14 C15 . . -0.2(11)
P2 C13 C14 C15 . . 178.0(7)
C13 C14 C15 C16 . . 1.7(14)
C14 C15 C16 C17 . . -3.1(18)
C15 C16 C17 C18 . . 3.1(18)
C16 C17 C18 C13 . . -1.7(13)
C14 C13 C18 C17 . . 0.2(10)
P2 C13 C18 C17 . . -178.0(6)
O3 P2 C19 C24 . . 4.8(6)
O4 P2 C19 C24 . . 135.9(6)
C13 P2 C19 C24 . . -110.5(6)
O3 P2 C19 C20 . . -175.1(5)
O4 P2 C19 C20 . . -44.0(6)
C13 P2 C19 C20 . . 69.6(6)
C24 C19 C20 C21 . . -0.3(10)
P2 C19 C20 C21 . . 179.6(5)
C19 C20 C21 C22 . . -0.6(11)
C20 C21 C22 C23 . . 0.2(12)
C21 C22 C23 C24 . . 1.0(13)
C20 C19 C24 C23 . . 1.5(10)
P2 C19 C24 C23 . . -178.4(6)
C22 C23 C24 C19 . . -1.8(12)
C29 N1 C25 C26 . . -3.3(16)
Cd1 N1 C25 C26 . . 179.6(6)
N1 C25 C26 C27 . . 6.1(16)
C25 C26 C27 C38 . . -6(2)
C25 C26 C27 C30 . . 179.1(11)
C25 N1 C29 C38 . . 1.3(17)
Cd1 N1 C29 C38 . . 178.4(6)
C26 C27 C30 C34 . . -38.5(18)
C38 C27 C30 C34 . . 147.1(13)
C26 C27 C30 C31 . . 141.6(16)
C38 C27 C30 C31 . . -32.8(15)
C34 C30 C31 C32 . . 1.2(13)
C27 C30 C31 C32 . . -178.8(7)
C33 N2 C32 C31 . . 1.5(14)
Cd1 N2 C32 C31 3 . 179.7(6)
C30 C31 C32 N2 . . -1.2(13)
C32 N2 C33 C34 . . -2.1(13)
Cd1 N2 C33 C34 3 . 179.6(6)
N2 C33 C34 C30 . . 2.2(12)
C31 C30 C34 C33 . . -1.7(12)
C27 C30 C34 C33 . . 178.3(6)
N1 C29 C38 C27 . . -1.9(14)
C26 C27 C38 C29 . . 4(2)
C30 C27 C38 C29 . . 179.1(10)
C3S N1S C1S O1S . . -6.3(19)
C2S N1S C1S O1S . . 174.6(11)
